data_1559512
loop_
_publ_author_name
'Rissanen, Kari'
'Laihia, Katri'
'Korvola, Jorma'
'Kolehmainen, Erkki'

_publ_section_title
;
 X-Ray Diffraction Study on (+)-1,3,3-Trimethylbicyclo[2.2.1]heptan-2-one
 {(+)-Fenchone} (Z)-Oxime, Two Monochloro Derivatives and a
 Dehydrohalogenation Product
;
_journal_name_full 'Acta Chemica Scandinavica'
_journal_page_first 751
_journal_page_last 757
_journal_paper_doi 10.3891/acta.chem.scand.45-0751
_journal_volume 45
_journal_year 1991
_chemical_formula_sum 'C10 H16 Cl N O'
_chemical_formula_weight 201.70
_chemical_name_common
;
(Z)-8-chlorofenchone oxime
;
_space_group_IT_number 4
_space_group_name_Hall 'P 2yb'
_space_group_name_H-M_alt 'P 1 21 1'
_symmetry_cell_setting monoclinic
_symmetry_Int_Tables_number 4
_symmetry_space_group_name_Hall 'P 2yb'
_symmetry_space_group_name_H-M 'P 1 21 1'
_cell_angle_alpha 90.
_cell_angle_beta 99.32(4)
_cell_angle_gamma 90.
_cell_formula_units_Z 4
_cell_length_a 6.231(22)
_cell_length_b 22.357(10)
_cell_length_c 7.848(3)
_cell_volume 1079(4)
_diffrn_ambient_temperature 296
_diffrn_radiation_probe x-ray
_diffrn_radiation_type MoK\a
_diffrn_radiation_wavelength 0.71069
_exptl_absorpt_coefficient_mu 0.32
_exptl_crystal_density_diffrn 1.242
_exptl_crystal_F_000 432
_refine_ls_goodness_of_fit_ref 1.17
_refine_ls_number_parameters 236
_refine_ls_number_reflns 1130
_refine_ls_R_factor_gt 0.047
_refine_ls_wR_factor_gt 0.067
_cod_data_source_file Acta-Chem-Scand-1991-45-751-3.cif
_cod_data_source_block 3
_cod_original_cell_volume 1079(1)
_cod_original_sg_symbol_H-M 'P 21'
_cod_database_code 1559512

loop_
_space_group_symop_id
_space_group_symop_operation_xyz
1 x,y,z
2 -x,1/2+y,-z

loop_
_atom_site_label
_atom_site_type_symbol
_atom_site_thermal_displace_type
_atom_site_fract_x
_atom_site_fract_y
_atom_site_fract_z
_atom_site_occupancy
_atom_site_U_iso_or_equiv
_atom_site_calc_flag
_atom_site_refinement_flags
_atom_site_disorder_assembly
_atom_site_disorder_group
O1A O Uiso 0.9001(8) 1.3377(2) 0.9765(6) 1.000 0.0760(13) . . . .
N1A N Uiso 0.9183(8) 1.3409(2) 0.7950(6) 1.000 0.0557(13) . . . .
C1A C Uiso 1.0940(10) 1.3917(3) 0.5798(7) 1.000 0.0583(13) . . . .
O1B O Uiso 0.6068(8) 1.2522(2) 0.6984(6) 1.000 0.0798(13) . . . .
C2A C Uiso 1.0474(9) 1.3813(3) 0.7580(8) 1.000 0.0507(13) . . . .
C3A C Uiso 1.1789(9) 1.4258(3) 0.8825(7) 1.000 0.0532(13) . . . .
C4A C Uiso 1.2950(10) 1.4604(3) 0.7492(9) 1.000 0.0595(13) . . . .
C5A C Uiso 1.1320(10) 1.4987(3) 0.6310(10) 1.000 0.080(3) . . . .
C6A C Uiso 0.9870(10) 1.4524(3) 0.5249(9) 1.000 0.0722(13) . . . .
C7A C Uiso 1.3350(10) 1.4098(3) 0.6227(8) 1.000 0.0646(13) . . . .
C8A C Uiso 1.3440(10) 1.3927(3) 1.0107(8) 1.000 0.0684(13) . . . .
C9A C Uiso 1.0330(10) 1.4658(3) 0.9740(10) 1.000 0.080(3) . . . .
C10A C Uiso 1.034(2) 1.3414(3) 0.4520(10) 1.000 0.100(3) . . . .
N1B N Uiso 0.6103(8) 1.2454(2) 0.8802(6) 1.000 0.0570(13) . . . .
C1B C Uiso 0.4810(10) 1.1869(3) 1.1035(8) 1.000 0.0583(13) . . . .
C2B C Uiso 0.4969(9) 1.2019(3) 0.9208(8) 1.000 0.0532(13) . . . .
C3B C Uiso 0.3675(9) 1.1556(3) 0.8035(7) 1.000 0.0519(13) . . . .
C4B C Uiso 0.2880(10) 1.1157(3) 0.9433(8) 1.000 0.0608(13) . . . .
C5B C Uiso 0.1160(10) 1.1479(4) 1.0270(10) 1.000 0.077(3) . . . .
C6B C Uiso 0.2410(10) 1.2002(3) 1.1270(10) 1.000 0.076(3) . . . .
C7B C Uiso 0.4750(10) 1.1186(3) 1.0909(8) 1.000 0.0621(13) . . . .
C8B C Uiso 0.5170(10) 1.1211(3) 0.7068(8) 1.000 0.0659(13) . . . .
C9B C Uiso 0.1810(10) 1.1843(4) 0.6750(10) 1.000 0.085(3) . . . .
C10B C Uiso 0.6470(10) 1.2166(4) 1.2410(10) 1.000 0.087(3) . . . .

loop_
_atom_type_symbol
_atom_type_description
_atom_type_scat_dispersion_real
_atom_type_scat_dispersion_imag
_atom_type_scat_source
C C 0.0033 0.0016 ' International Tables Vol C Tables 4.2.6.8 and 6.1.1.4'
Cl Cl 0.1484 0.1585 ' International Tables Vol C Tables 4.2.6.8 and 6.1.1.4'
N N 0.0061 0.0033 ' International Tables Vol C Tables 4.2.6.8 and 6.1.1.4'
O O 0.0106 0.0060 ' International Tables Vol C Tables 4.2.6.8 and 6.1.1.4'

loop_
_geom_angle_atom_site_label_1
_geom_angle_atom_site_label_2
_geom_angle_atom_site_label_3
_geom_angle
_geom_angle_site_symmetry_1
_geom_angle_site_symmetry_2
_geom_angle_site_symmetry_3
_geom_angle_publ_flag
O1A N1A C2A 114.3(5) . . . yes
C2A C1A C6A 105.0(5) . . . no
C2A C1A C7A 99.6(5) . . . no
C2A C1A C10A 116.2(6) . . . no
C6A C1A C7A 101.1(5) . . . no
C6A C1A C10A 114.8(6) . . . no
C7A C1A C10A 117.9(7) . . . no
N1A C2A C1A 123.4(6) . . . yes
N1A C2A C3A 127.3(5) . . . yes
C1A C2A C3A 109.3(5) . . . no
C2A C3A C4A 98.7(5) . . . no
C2A C3A C8A 110.0(5) . . . no
C2A C3A C9A 112.4(5) . . . no
C4A C3A C8A 110.4(5) . . . no
C4A C3A C9A 113.4(5) . . . no
C8A C3A C9A 111.4(5) . . . no
C3A C4A C5A 110.5(5) . . . no
C3A C4A C7A 101.9(5) . . . no
C5A C4A C7A 100.4(5) . . . no
C4A C5A C6A 103.2(5) . . . no
C1A C6A C5A 104.7(5) . . . no
C1A C7A C4A 94.6(5) . . . no
O1B N1B C2B 114.3(5) . . . yes
C2B C1B C6B 106.5(5) . . . no
C2B C1B C7B 99.6(5) . . . no
C2B C1B C10B 116.1(6) . . . no
C6B C1B C7B 100.6(5) . . . no
C6B C1B C10B 112.7(5) . . . no
C7B C1B C10B 119.2(6) . . . no
N1B C2B C1B 122.6(6) . . . yes
N1B C2B C3B 128.9(6) . . . yes
C1B C2B C3B 108.5(5) . . . no
C2B C3B C4B 99.3(5) . . . no
C2B C3B C8B 110.0(5) . . . no
C2B C3B C9B 112.3(6) . . . no
C4B C3B C8B 110.8(5) . . . no
C4B C3B C9B 113.9(5) . . . no
C8B C3B C9B 110.1(5) . . . no
C3B C4B C5B 111.1(6) . . . no
C3B C4B C7B 102.9(5) . . . no
C5B C4B C7B 99.1(5) . . . no
C4B C5B C6B 104.1(5) . . . no
C1B C6B C5B 102.1(5) . . . no
C1B C7B C4B 95.8(5) . . . no

loop_
_geom_bond_atom_site_label_1
_geom_bond_atom_site_label_2
_geom_bond_distance
_geom_bond_site_symmetry_1
_geom_bond_site_symmetry_2
_geom_bond_publ_flag
O1A N1A 1.449(8) . . yes
N1A C2A 1.274(9) . . yes
C1A C2A 1.492(10) . . no
C1A C6A 1.542(11) . . no
C1A C7A 1.539(10) . . no
C1A C10A 1.513(11) . . no
O1B N1B 1.432(8) . . yes
C2A C3A 1.535(10) . . no
C3A C8A 1.511(10) . . no
C3A C9A 1.534(10) . . no
C3A C4A 1.569(10) . . no
C4A C7A 1.552(11) . . no
C4A C5A 1.523(11) . . no
C5A C6A 1.529(11) . . no
N1B C2B 1.273(9) . . yes
C1B C2B 1.491(10) . . no
C1B C6B 1.564(10) . . no
C1B C7B 1.530(11) . . no
C1B C10B 1.521(11) . . no
C2B C3B 1.526(10) . . no
C3B C4B 1.556(10) . . no
C3B C8B 1.506(10) . . no
C3B C9B 1.549(11) . . no
C4B C5B 1.525(11) . . no
C4B C7B 1.505(10) . . no
C5B C6B 1.547(12) . . no

loop_
_geom_torsion_atom_site_label_1
_geom_torsion_atom_site_label_2
_geom_torsion_atom_site_label_3
_geom_torsion_atom_site_label_4
_geom_torsion
_geom_torsion_site_symmetry_1
_geom_torsion_site_symmetry_2
_geom_torsion_site_symmetry_3
_geom_torsion_site_symmetry_4
_geom_torsion_publ_flag
O1A N1A C2A C1A 178.8(5) . . . . no
O1A N1A C2A C3A -0.7(9) . . . . no
C6A C1A C2A N1A 110.7(7) . . . . no
C6A C1A C2A C3A -69.7(6) . . . . no
C7A C1A C2A N1A -145.0(6) . . . . no
C7A C1A C2A C3A 34.6(6) . . . . no
C10A C1A C2A N1A -17.3(10) . . . . no
C10A C1A C2A C3A 162.3(7) . . . . no
C2A C1A C6A C5A 72.4(6) . . . . no
C7A C1A C6A C5A -30.8(6) . . . . no
C10A C1A C6A C5A -158.8(7) . . . . no
C2A C1A C7A C4A -54.2(6) . . . . no
C6A C1A C7A C4A 53.3(5) . . . . no
C10A C1A C7A C4A 179.3(6) . . . . no
N1A C2A C3A C4A -179.8(6) . . . . no
N1A C2A C3A C8A 64.7(8) . . . . no
N1A C2A C3A C9A -60.0(8) . . . . no
C1A C2A C3A C4A 0.6(6) . . . . no
C1A C2A C3A C8A -114.8(6) . . . . no
C1A C2A C3A C9A 120.4(6) . . . . no
C2A C3A C4A C5A 70.4(6) . . . . no
C2A C3A C4A C7A -35.6(6) . . . . no
C8A C3A C4A C5A -174.4(5) . . . . no
C8A C3A C4A C7A 79.6(6) . . . . no
C9A C3A C4A C5A -48.6(7) . . . . no
C9A C3A C4A C7A -154.6(5) . . . . no
C3A C4A C5A C6A -67.7(7) . . . . no
C7A C4A C5A C6A 39.3(6) . . . . no
C3A C4A C7A C1A 56.5(5) . . . . no
C5A C4A C7A C1A -57.2(5) . . . . no
C4A C5A C6A C1A -5.3(7) . . . . no
O1B N1B C2B C1B 179.4(5) . . . . no
O1B N1B C2B C3B 2.6(9) . . . . no
C6B C1B C2B N1B 112.7(7) . . . . no
C6B C1B C2B C3B -70.0(6) . . . . no
C7B C1B C2B N1B -143.2(6) . . . . no
C7B C1B C2B C3B 34.2(6) . . . . no
C10B C1B C2B N1B -13.8(9) . . . . no
C10B C1B C2B C3B 163.6(6) . . . . no
C2B C1B C6B C5B 73.2(7) . . . . no
C7B C1B C6B C5B -30.2(6) . . . . no
C10B C1B C6B C5B -158.3(6) . . . . no
C2B C1B C7B C4B -53.5(5) . . . . no
C6B C1B C7B C4B 55.4(6) . . . . no
C10B C1B C7B C4B 179.1(6) . . . . no
N1B C2B C3B C4B 176.5(6) . . . . no
N1B C2B C3B C8B 60.2(8) . . . . no
N1B C2B C3B C9B -62.8(8) . . . . no
C1B C2B C3B C4B -0.7(6) . . . . no
C1B C2B C3B C8B -116.9(6) . . . . no
C1B C2B C3B C9B 120.0(6) . . . . no
C2B C3B C4B C5B 71.1(6) . . . . no
C2B C3B C4B C7B -34.1(6) . . . . no
C8B C3B C4B C5B -173.3(5) . . . . no
C8B C3B C4B C7B 81.5(6) . . . . no
C9B C3B C4B C5B -48.4(7) . . . . no
C9B C3B C4B C7B -153.6(6) . . . . no
C3B C4B C5B C6B -66.9(7) . . . . no
C7B C4B C5B C6B 40.8(7) . . . . no
C3B C4B C7B C1B 55.0(6) . . . . no
C5B C4B C7B C1B -59.2(6) . . . . no
C4B C5B C6B C1B -6.0(7) . . . . no
